data_4342240
loop_
_publ_author_name
'Kosaka, Wataru'
'Morita, Takaumi'
'Yokoyama, Taiga'
'Zhang, Jun'
'Miyasaka, Hitoshi'

_publ_section_title
;
 Fully Electron-Transferred Donor/Acceptor Layered Frameworks with
 TCNQ(2-).
;
_journal_issue 4
_journal_name_full 'Inorganic chemistry'
_journal_page_first 1518
_journal_page_last 1527
_journal_paper_doi 10.1021/ic502513p
_journal_volume 54
_journal_year 2015
_chemical_formula_moiety 'C40 H32 F12 O10 Ru2'
_chemical_formula_sum 'C40 H32 F12 O10 Ru2'
_chemical_formula_weight 1102.81
_space_group_crystal_system monoclinic
_space_group_IT_number 14
_space_group_name_Hall '-P 2yn'
_space_group_name_H-M_alt 'P 1 21/n 1'
_symmetry_space_group_name_Hall '-P 2yn'
_symmetry_space_group_name_H-M 'P 1 21/n 1'
_atom_sites_solution_hydrogens geom
_atom_sites_solution_primary direct
_atom_sites_solution_secondary difmap
_cell_angle_alpha 90.0000
_cell_angle_beta 105.236(4)
_cell_angle_gamma 90.0000
_cell_formula_units_Z 2
_cell_length_a 10.465(3)
_cell_length_b 19.206(5)
_cell_length_c 10.847(3)
_cell_measurement_reflns_used 6769
_cell_measurement_temperature 93
_cell_measurement_theta_max 27.53
_cell_measurement_theta_min 3.73
_cell_volume 2103.5(10)
_computing_cell_refinement CrystalClear
_computing_data_collection 'CrystalClear (Rigaku/MSC Inc., 2006)'
_computing_data_reduction CrystalClear
_computing_molecular_graphics 'CrystalStructure 4.1'
_computing_publication_material 'CrystalStructure 4.1 (Rigaku, 2014)'
_computing_structure_refinement 'SHELXL2013 (Sheldrick, 2008)'
_computing_structure_solution 'SIR92 (Altomare, et al., 1994)'
_diffrn_ambient_temperature 93
_diffrn_detector_area_resol_mean 7.314
_diffrn_measured_fraction_theta_full 0.994
_diffrn_measured_fraction_theta_max 0.994
_diffrn_measurement_device_type 'Rigaku Saturn70'
_diffrn_measurement_method \w
_diffrn_radiation_type 'Mo K\a'
_diffrn_radiation_wavelength 0.71070
_diffrn_reflns_av_R_equivalents 0.0461
_diffrn_reflns_Laue_measured_fraction_full 0.994
_diffrn_reflns_Laue_measured_fraction_max 0.994
_diffrn_reflns_limit_h_max 13
_diffrn_reflns_limit_h_min -13
_diffrn_reflns_limit_k_max 23
_diffrn_reflns_limit_k_min -24
_diffrn_reflns_limit_l_max 9
_diffrn_reflns_limit_l_min -14
_diffrn_reflns_number 16434
_diffrn_reflns_point_group_measured_fraction_full 0.994
_diffrn_reflns_point_group_measured_fraction_max 0.994
_diffrn_reflns_theta_full 25.241
_diffrn_reflns_theta_max 27.488
_diffrn_reflns_theta_min 3.731
_diffrn_standards_number 0
_exptl_absorpt_coefficient_mu 0.828
_exptl_absorpt_correction_T_max 0.936
_exptl_absorpt_correction_T_min 0.664
_exptl_absorpt_correction_type multi-scan
_exptl_absorpt_process_details 'REQAB (Rigaku, 1998)'
_exptl_crystal_colour palebrown
_exptl_crystal_density_diffrn 1.741
_exptl_crystal_density_method 'not measured'
_exptl_crystal_description platelet
_exptl_crystal_F_000 1096.00
_exptl_crystal_size_max 0.508
_exptl_crystal_size_mid 0.225
_exptl_crystal_size_min 0.080
_refine_diff_density_max 1.67
_refine_diff_density_min -1.11
_refine_ls_extinction_method none
_refine_ls_goodness_of_fit_ref 0.997
_refine_ls_hydrogen_treatment constr
_refine_ls_number_parameters 289
_refine_ls_number_reflns 4798
_refine_ls_number_restraints 0
_refine_ls_R_factor_all 0.0508
_refine_ls_R_factor_gt 0.0442
_refine_ls_shift/su_max 0.001
_refine_ls_structure_factor_coef Fsqd
_refine_ls_weighting_details 'w = 1/[\s^2^(Fo^2^)+(0.0811P)^2^+0.0000P] where P=(Fo^2^+2Fc^2^)/3'
_refine_ls_weighting_scheme calc
_refine_ls_wR_factor_gt 0.1210
_refine_ls_wR_factor_ref 0.1264
_reflns_number_gt 3772
_reflns_number_total 4798
_reflns_threshold_expression F^2^>2.0\s(F^2^)
_cod_data_source_file ic502513p_si_009.cif
_cod_data_source_block '_Ru-m-CF3'
_cod_depositor_comments 'Adding full bibliography for 4342238--4342248.cif.'
_cod_original_cell_volume 2103.5(9)
_cod_database_code 4342240
_shelxl_res_file
;
TITL _Ru-m-CF3
CELL  0.71070 10.46520 19.20650 10.84650 90.00000 105.23600 90.00000
ZERR  2 0.00280 0.00470 0.00290 0.00000 0.00350 0.00000
LATT 1
SYMM .50-X, .50+Y, .50-Z
SFAC C H O F RU
UNIT 80 64 20 24 4
L.S. 20
FMAP 2
PLAN -25
WPDB -2
HTAB
BOND $H
CONF
LIST 4
TEMP -180.0
ACTA
SIZE 0.508 0.225 0.080
WGHT    0.081100
FVAR       0.54875
RU1   5    0.412176    0.965005    0.498492    11.00000    0.01841    0.02007 =
         0.02341   -0.00049    0.00888   -0.00184
F1    4    0.822603    0.938288    0.251464    11.00000    0.03294    0.05945 =
         0.07131   -0.01798    0.01866   -0.00890
F2    4    0.825519    0.832147    0.192162    11.00000    0.04457    0.07117 =
         0.07371   -0.02051    0.01846    0.02000
F3    4    0.723182    0.859344    0.332858    11.00000    0.04052    0.05356 =
         0.04395    0.00032    0.00833    0.01009
F4    4    0.978064    0.963299    0.754401    11.00000    0.03947    0.04771 =
         0.13656    0.02227    0.00533   -0.00781
F5    4    1.010243    0.929556    0.949679    11.00000    0.08134    0.05626 =
         0.10183   -0.00863   -0.04957    0.00879
F6    4    0.822003    0.973379    0.852697    11.00000    0.06340    0.04344 =
         0.06316   -0.01622   -0.00928    0.01444
O1    3    0.419340    0.927441    0.321639    11.00000    0.02582    0.02754 =
         0.02515   -0.00569    0.01153   -0.00491
O2    3    0.595054    0.994912    0.326058    11.00000    0.02389    0.02651 =
         0.02590   -0.00159    0.01193   -0.00221
O3    3    0.541914    0.889419    0.592402    11.00000    0.02499    0.02336 =
         0.02921    0.00287    0.01343    0.00263
O4    3    0.715843    0.958602    0.595300    11.00000    0.02033    0.02892 =
         0.03019    0.00353    0.00902    0.00216
O5    3    0.238464    0.890241    0.499732    11.00000    0.02299    0.03671 =
         0.04875    0.00539    0.01686   -0.00652
C1    1    0.509657    0.950250    0.273816    11.00000    0.02574    0.02209 =
         0.02832    0.00138    0.01103    0.00240
C2    1    0.510889    0.923144    0.145719    11.00000    0.03459    0.02361 =
         0.02912   -0.00079    0.01443   -0.00416
C3    1    0.395997    0.930052    0.047561    11.00000    0.04029    0.03230 =
         0.03323   -0.00137    0.00965   -0.00470
AFIX  43
H3    2    0.318520    0.949072    0.064451    11.00000   -1.20000
AFIX   0
C4    1    0.394289    0.908870   -0.077034    11.00000    0.05727    0.03995 =
         0.03013    0.00051    0.00757   -0.00589
AFIX  43
H4    2    0.316155    0.914577   -0.144578    11.00000   -1.20000
AFIX   0
C5    1    0.505742    0.879834   -0.101421    11.00000    0.07454    0.03845 =
         0.03064   -0.00447    0.02727   -0.00751
AFIX  43
H5    2    0.504075    0.866218   -0.186031    11.00000   -1.20000
AFIX   0
C6    1    0.618702    0.870437   -0.005004    11.00000    0.05440    0.03218 =
         0.04284   -0.00288    0.02808   -0.00245
AFIX  43
H6    2    0.693833    0.848853   -0.022267    11.00000   -1.20000
AFIX   0
C7    1    0.623474    0.892754    0.119635    11.00000    0.04133    0.02438 =
         0.03554   -0.00250    0.02151   -0.00273
C8    1    0.748174    0.881544    0.224046    11.00000    0.03572    0.04042 =
         0.05129   -0.01149    0.01683    0.00196
C9    1    0.664559    0.902635    0.624925    11.00000    0.02846    0.02701 =
         0.02601   -0.00063    0.01236    0.00397
C10   1    0.753668    0.847915    0.698933    11.00000    0.03091    0.03231 =
         0.03532    0.00600    0.01638    0.00595
C11   1    0.712726    0.777958    0.668616    11.00000    0.04561    0.03446 =
         0.04985    0.00389    0.00924    0.00681
AFIX  43
H11   2    0.632323    0.768559    0.605899    11.00000   -1.20000
AFIX   0
C12   1    0.791081    0.723097    0.731326    11.00000    0.06050    0.03007 =
         0.06810    0.00489    0.01000    0.00673
AFIX  43
H12   2    0.764340    0.676307    0.710881    11.00000   -1.20000
AFIX   0
C13   1    0.907167    0.736935    0.822841    11.00000    0.04690    0.03904 =
         0.04680    0.00766    0.01096    0.00642
AFIX  43
H13   2    0.960240    0.699288    0.864337    11.00000   -1.20000
AFIX   0
C14   1    0.947537    0.803651    0.855153    11.00000    0.03918    0.04627 =
         0.04848    0.01139    0.01749    0.01031
AFIX  43
H14   2    1.027612    0.812042    0.918974    11.00000   -1.20000
AFIX   0
C15   1    0.869910    0.860350    0.793424    11.00000    0.03682    0.03089 =
         0.04500    0.00370    0.01669    0.00241
C16   1    0.916351    0.930522    0.835765    11.00000    0.04056    0.03793 =
         0.06457    0.00369   -0.00321    0.00806
C17   1    0.108077    0.919315    0.483474    11.00000    0.02306    0.06839 =
         0.12326    0.03836    0.02070    0.00133
AFIX  23
H17A  2    0.069670    0.934417    0.394128    11.00000   -1.20000
H17B  2    0.110218    0.959456    0.541240    11.00000   -1.20000
AFIX   0
C18   1    0.029441    0.858255    0.518765    11.00000    0.03163    0.13298 =
         0.08949    0.05118    0.01917   -0.01674
AFIX  23
H18A  2   -0.042833    0.875270    0.554256    11.00000   -1.20000
H18B  2   -0.008891    0.828705    0.443322    11.00000   -1.20000
AFIX   0
C19   1    0.126199    0.820729    0.612944    11.00000    0.05625    0.05689 =
         0.09363    0.01413    0.04690   -0.00282
AFIX  23
H19A  2    0.098955    0.771674    0.617964    11.00000   -1.20000
H19B  2    0.140462    0.842518    0.698205    11.00000   -1.20000
AFIX   0
C20   1    0.248776    0.825349    0.566057    11.00000    0.04245    0.03314 =
         0.06664    0.00588    0.02614   -0.00733
AFIX  23
H20A  2    0.329212    0.824341    0.638611    11.00000   -1.20000
H20B  2    0.252743    0.786137    0.507935    11.00000   -1.20000
AFIX   0
HKLF 4
 
REM  _Ru-m-CF3
REM R1 =  0.0442 for    3772 Fo > 4sig(Fo)  and  0.0508 for all    4798 data
REM    289 parameters refined using      0 restraints
 
END  
     
WGHT      0.0811      0.0000 

REM Instructions for potential hydrogen bonds
EQIV $1 -x+1, -y+2, -z+1
HTAB C17 F4_$1

REM Highest difference peak  1.674,  deepest hole -1.110,  1-sigma level  0.120
Q1    1   0.2382  1.0350  0.4974  11.00000  0.05    1.39
Q2    1   0.5861  0.8949  0.5003  11.00000  0.05    1.28
Q3    1   0.5732  0.7547  0.6584  11.00000  0.05    1.14
Q4    1   0.6764  0.7795  0.5211  11.00000  0.05    1.07
Q5    1   0.7357  0.6913  0.6393  11.00000  0.05    1.03
Q6    1   0.5401  1.0272  0.4210  11.00000  0.05    0.77
Q7    1   0.0790  0.8089  0.5251  11.00000  0.05    0.75
Q8    1   0.0554  0.8987  0.5870  11.00000  0.05    0.72
Q9    1   0.3741  1.0107  0.4620  11.00000  0.05    0.66
Q10   1   0.7959  0.8054  0.7380  11.00000  0.05    0.62
Q11   1   0.7900  0.8871  0.7411  11.00000  0.05    0.62
Q12   1   0.3421  0.9806  0.4048  11.00000  0.05    0.58
Q13   1   0.3545  0.9380  0.4173  11.00000  0.05    0.48
Q14   1   0.7787  0.9548  0.1669  11.00000  0.05    0.46
Q15   1   0.9627  0.8684  0.9502  11.00000  0.05    0.46
Q16   1   0.9762  0.8714  0.9028  11.00000  0.05    0.46
Q17   1   0.7825  0.8462  0.1161  11.00000  0.05    0.45
Q18   1   0.8725  0.8948  0.8077  11.00000  0.05    0.45
Q19   1   0.4018  0.9163  0.4724  11.00000  0.05    0.44
Q20   1   0.5141  0.9750  0.2781  11.00000  0.05    0.44
Q21   1   0.6660  0.9103  0.5985  11.00000  0.05    0.43
Q22   1   0.3768  0.9244  0.4496  11.00000  0.05    0.43
Q23   1   0.0535  0.8214  0.3830  11.00000  0.05    0.43
Q24   1   0.3230  1.0780  0.3802  11.00000  0.05    0.40
Q25   1   0.5825  0.9977  0.6785  11.00000  0.05    0.38
;

loop_
_symmetry_equiv_pos_site_id
_space_group_symop_operation_xyz
1 +X,+Y,+Z
2 1/2-X,1/2+Y,1/2-Z
3 -X,-Y,-Z
4 1/2+X,1/2-Y,1/2+Z

loop_
_atom_site_label
_atom_site_type_symbol
_atom_site_fract_x
_atom_site_fract_y
_atom_site_fract_z
_atom_site_U_iso_or_equiv
_atom_site_adp_type
_atom_site_occupancy
_atom_site_site_symmetry_multiplicity
_atom_site_calc_flag
_atom_site_refinement_flags
Ru(1) Ru 0.41218(2) 0.96500(2) 0.49849(2) 0.01999(12) Uani 1 4 d .
F(1) F 0.8226(2) 0.93829(14) 0.2515(3) 0.0536(6) Uani 1 4 d .
F(2) F 0.8255(3) 0.83215(14) 0.1922(3) 0.0626(7) Uani 1 4 d .
F(3) F 0.7232(2) 0.85934(12) 0.3329(2) 0.0465(6) Uani 1 4 d .
F(4) F 0.9781(3) 0.96330(12) 0.7544(4) 0.0779(11) Uani 1 4 d .
F(5) F 1.0102(3) 0.92956(15) 0.9497(3) 0.0937(13) Uani 1 4 d .
F(6) F 0.8220(3) 0.97338(12) 0.8527(3) 0.0615(8) Uani 1 4 d .
O(1) O 0.4193(2) 0.92744(11) 0.3216(2) 0.0253(5) Uani 1 4 d .
O(2) O 0.5950(2) 0.99491(11) 0.3261(2) 0.0244(5) Uani 1 4 d .
O(3) O 0.5419(2) 0.88942(11) 0.5924(2) 0.0247(5) Uani 1 4 d .
O(4) O 0.7158(2) 0.95860(11) 0.5953(2) 0.0260(5) Uani 1 4 d .
O(5) O 0.2385(2) 0.89024(13) 0.4997(3) 0.0348(6) Uani 1 4 d .
C(1) C 0.5097(3) 0.95025(16) 0.2738(3) 0.0246(7) Uani 1 4 d .
C(2) C 0.5109(3) 0.92314(17) 0.1457(3) 0.0280(7) Uani 1 4 d .
C(3) C 0.3960(4) 0.93005(18) 0.0476(4) 0.0353(8) Uani 1 4 d .
C(4) C 0.3943(4) 0.9089(2) -0.0770(4) 0.0432(9) Uani 1 4 d .
C(5) C 0.5057(5) 0.8798(2) -0.1014(4) 0.0453(10) Uani 1 4 d .
C(6) C 0.6187(4) 0.87044(19) -0.0050(4) 0.0403(9) Uani 1 4 d .
C(7) C 0.6235(4) 0.89275(17) 0.1196(4) 0.0316(8) Uani 1 4 d .
C(8) C 0.7482(4) 0.8815(2) 0.2241(4) 0.0415(9) Uani 1 4 d .
C(9) C 0.6646(3) 0.90264(17) 0.6249(3) 0.0262(7) Uani 1 4 d .
C(10) C 0.7537(3) 0.84792(18) 0.6989(4) 0.0314(8) Uani 1 4 d .
C(11) C 0.7127(4) 0.7780(2) 0.6686(4) 0.0439(10) Uani 1 4 d .
C(12) C 0.7911(5) 0.7231(2) 0.7313(5) 0.0542(12) Uani 1 4 d .
C(13) C 0.9072(4) 0.7369(2) 0.8228(4) 0.0445(10) Uani 1 4 d .
C(14) C 0.9475(4) 0.8036(2) 0.8551(4) 0.0435(10) Uani 1 4 d .
C(15) C 0.8699(4) 0.86035(18) 0.7934(4) 0.0365(8) Uani 1 4 d .
C(16) C 0.9164(4) 0.9305(2) 0.8358(5) 0.0509(11) Uani 1 4 d .
C(17) C 0.1081(4) 0.9193(3) 0.4835(6) 0.0713(17) Uani 1 4 d .
C(18) C 0.0294(5) 0.8583(3) 0.5188(6) 0.084(2) Uani 1 4 d .
C(19) C 0.1262(5) 0.8207(3) 0.6129(6) 0.0638(14) Uani 1 4 d .
C(20) C 0.2488(4) 0.8254(2) 0.5661(5) 0.0452(10) Uani 1 4 d .
H(3) H 0.31852 0.94907 0.06445 0.0423 Uiso 1 4 calc R
H(4) H 0.31615 0.91458 -0.14458 0.0518 Uiso 1 4 calc R
H(5) H 0.50407 0.86622 -0.18603 0.0544 Uiso 1 4 calc R
H(6) H 0.69383 0.84885 -0.02227 0.0483 Uiso 1 4 calc R
H(11) H 0.63232 0.76856 0.6059 0.0527 Uiso 1 4 calc R
H(12) H 0.76434 0.67631 0.71088 0.0650 Uiso 1 4 calc R
H(13) H 0.96024 0.69929 0.86434 0.0534 Uiso 1 4 calc R
H(14) H 1.02761 0.81204 0.91897 0.0522 Uiso 1 4 calc R
H(17A) H 0.06967 0.93442 0.39413 0.0855 Uiso 1 4 calc R
H(17B) H 0.11022 0.95946 0.54124 0.0855 Uiso 1 4 calc R
H(18A) H -0.04283 0.87527 0.55426 0.1009 Uiso 1 4 calc R
H(18B) H -0.00889 0.82871 0.44332 0.1009 Uiso 1 4 calc R
H(19A) H 0.09895 0.77167 0.61796 0.0766 Uiso 1 4 calc R
H(19B) H 0.14046 0.84252 0.69821 0.0766 Uiso 1 4 calc R
H(20A) H 0.32921 0.82434 0.63861 0.0542 Uiso 1 4 calc R
H(20B) H 0.25274 0.78614 0.50794 0.0542 Uiso 1 4 calc R

loop_
_atom_site_aniso_label
_atom_site_aniso_U_11
_atom_site_aniso_U_22
_atom_site_aniso_U_33
_atom_site_aniso_U_12
_atom_site_aniso_U_13
_atom_site_aniso_U_23
Ru(1) 0.01841(16) 0.02007(17) 0.02341(19) -0.00184(9) 0.00888(11) -0.00049(9)
F(1) 0.0329(12) 0.0595(15) 0.0713(18) -0.0089(11) 0.0187(12) -0.0180(14)
F(2) 0.0446(14) 0.0712(17) 0.0737(19) 0.0200(13) 0.0185(13) -0.0205(14)
F(3) 0.0405(13) 0.0536(14) 0.0440(14) 0.0101(11) 0.0083(11) 0.0003(11)
F(4) 0.0395(16) 0.0477(17) 0.137(3) -0.0078(11) 0.0053(18) 0.0223(16)
F(5) 0.081(2) 0.0563(18) 0.102(3) 0.0088(16) -0.050(2) -0.0086(17)
F(6) 0.0634(17) 0.0434(14) 0.0632(18) 0.0144(12) -0.0093(14) -0.0162(12)
O(1) 0.0258(12) 0.0275(12) 0.0251(12) -0.0049(9) 0.0115(9) -0.0057(9)
O(2) 0.0239(11) 0.0265(12) 0.0259(12) -0.0022(9) 0.0119(9) -0.0016(9)
O(3) 0.0250(11) 0.0234(11) 0.0292(13) 0.0026(9) 0.0134(10) 0.0029(9)
O(4) 0.0203(11) 0.0289(12) 0.0302(14) 0.0022(9) 0.0090(10) 0.0035(9)
O(5) 0.0230(12) 0.0367(13) 0.0488(16) -0.0065(10) 0.0169(11) 0.0054(11)
C(1) 0.0257(16) 0.0221(15) 0.0283(18) 0.0024(12) 0.0110(13) 0.0014(13)
C(2) 0.0346(18) 0.0236(16) 0.0291(19) -0.0042(13) 0.0144(15) -0.0008(13)
C(3) 0.040(2) 0.0323(19) 0.033(2) -0.0047(16) 0.0097(16) -0.0014(16)
C(4) 0.057(3) 0.040(2) 0.030(2) -0.0059(19) 0.0076(18) 0.0005(17)
C(5) 0.075(3) 0.038(2) 0.031(2) -0.008(2) 0.027(2) -0.0045(17)
C(6) 0.054(2) 0.032(2) 0.043(2) -0.0024(17) 0.028(2) -0.0029(16)
C(7) 0.041(2) 0.0244(17) 0.036(2) -0.0027(14) 0.0215(16) -0.0025(14)
C(8) 0.036(2) 0.040(2) 0.051(3) 0.0020(16) 0.0168(18) -0.0115(18)
C(9) 0.0285(17) 0.0270(17) 0.0260(18) 0.0040(13) 0.0124(14) -0.0006(13)
C(10) 0.0309(18) 0.0323(18) 0.035(2) 0.0060(14) 0.0164(15) 0.0060(15)
C(11) 0.046(2) 0.034(2) 0.050(3) 0.0068(17) 0.0092(19) 0.0039(17)
C(12) 0.060(3) 0.030(2) 0.068(3) 0.0067(19) 0.010(2) 0.0049(19)
C(13) 0.047(2) 0.039(2) 0.047(3) 0.0064(18) 0.0110(19) 0.0077(18)
C(14) 0.039(2) 0.046(2) 0.048(3) 0.0103(18) 0.0175(19) 0.0114(19)
C(15) 0.037(2) 0.0309(19) 0.045(2) 0.0024(15) 0.0167(17) 0.0037(16)
C(16) 0.041(2) 0.038(2) 0.065(3) 0.0081(18) -0.003(2) 0.004(2)
C(17) 0.023(2) 0.068(3) 0.123(5) 0.001(2) 0.021(3) 0.038(3)
C(18) 0.032(2) 0.133(5) 0.089(4) -0.017(3) 0.019(3) 0.051(4)
C(19) 0.056(3) 0.057(3) 0.094(4) -0.003(2) 0.047(3) 0.014(3)
C(20) 0.042(2) 0.033(2) 0.067(3) -0.0073(17) 0.026(2) 0.0059(19)

loop_
_atom_type_symbol
_atom_type_description
_atom_type_scat_dispersion_real
_atom_type_scat_dispersion_imag
_atom_type_scat_source
C C 0.0033 0.0016
;
International Tables for Crystallography
(Vol. C, Tables 4.2.6.8 and 6.1.1.4)
;
H H 0.0000 0.0000
;
International Tables for Crystallography
(Vol. C, Table 6.1.1.4)
;
O O 0.0106 0.0060
;
International Tables for Crystallography
(Vol. C, Tables 4.2.6.8 and 6.1.1.4)
;
F F 0.0171 0.0103
;
International Tables for Crystallography
(Vol. C, Tables 4.2.6.8 and 6.1.1.4)
;
Ru Ru -1.2594 0.8363
;
International Tables for Crystallography
(Vol. C, Tables 4.2.6.8 and 6.1.1.4)
;

loop_
_geom_angle_atom_site_label_1
_geom_angle_atom_site_label_2
_geom_angle_atom_site_label_3
_geom_angle
_geom_angle_publ_flag
_geom_angle_site_symmetry_1
_geom_angle_site_symmetry_3
Ru(1) Ru(1) O(1) 89.62(6) yes 3_676 .
Ru(1) Ru(1) O(2) 89.51(6) yes 3_676 3_676
Ru(1) Ru(1) O(3) 89.10(7) yes 3_676 .
Ru(1) Ru(1) O(4) 90.25(7) yes 3_676 3_676
Ru(1) Ru(1) O(5) 177.76(6) yes 3_676 .
O(1) Ru(1) O(2) 178.60(9) yes . 3_676
O(1) Ru(1) O(3) 91.89(9) yes . .
O(1) Ru(1) O(4) 88.16(9) yes . 3_676
O(1) Ru(1) O(5) 90.51(9) yes . .
O(2) Ru(1) O(3) 89.21(9) yes 3_676 .
O(2) Ru(1) O(4) 90.73(9) yes 3_676 3_676
O(2) Ru(1) O(5) 90.39(9) yes 3_676 .
O(3) Ru(1) O(4) 179.35(9) yes . 3_676
O(3) Ru(1) O(5) 88.66(9) yes . .
O(4) Ru(1) O(5) 91.99(9) yes 3_676 .
Ru(1) O(1) C(1) 118.08(19) yes . .
Ru(1) O(2) C(1) 118.2(2) yes 3_676 .
Ru(1) O(3) C(9) 119.0(2) yes . .
Ru(1) O(4) C(9) 117.4(2) yes 3_676 .
Ru(1) O(5) C(17) 118.5(3) yes . .
Ru(1) O(5) C(20) 126.0(2) yes . .
C(17) O(5) C(20) 110.1(3) yes . .
O(1) C(1) O(2) 124.5(3) yes . .
O(1) C(1) C(2) 116.8(3) yes . .
O(2) C(1) C(2) 118.6(3) yes . .
C(1) C(2) C(3) 117.7(3) yes . .
C(1) C(2) C(7) 123.1(3) yes . .
C(3) C(2) C(7) 119.2(3) yes . .
C(2) C(3) C(4) 120.0(4) yes . .
C(3) C(4) C(5) 120.2(3) yes . .
C(4) C(5) C(6) 120.7(4) yes . .
C(5) C(6) C(7) 120.0(4) yes . .
C(2) C(7) C(6) 119.9(3) yes . .
C(2) C(7) C(8) 121.0(3) yes . .
C(6) C(7) C(8) 119.0(4) yes . .
F(1) C(8) F(2) 106.2(3) yes . .
F(1) C(8) F(3) 107.6(3) yes . .
F(1) C(8) C(7) 113.2(3) yes . .
F(2) C(8) F(3) 105.7(3) yes . .
F(2) C(8) C(7) 111.6(3) yes . .
F(3) C(8) C(7) 112.1(3) yes . .
O(3) C(9) O(4) 124.1(3) yes . .
O(3) C(9) C(10) 117.0(3) yes . .
O(4) C(9) C(10) 118.9(3) yes . .
C(9) C(10) C(11) 115.7(3) yes . .
C(9) C(10) C(15) 125.3(3) yes . .
C(11) C(10) C(15) 119.0(3) yes . .
C(10) C(11) C(12) 119.8(3) yes . .
C(11) C(12) C(13) 119.9(4) yes . .
C(12) C(13) C(14) 121.4(4) yes . .
C(13) C(14) C(15) 120.0(3) yes . .
C(10) C(15) C(14) 119.9(3) yes . .
C(10) C(15) C(16) 122.9(3) yes . .
C(14) C(15) C(16) 117.2(3) yes . .
F(4) C(16) F(5) 103.9(3) yes . .
F(4) C(16) F(6) 107.2(3) yes . .
F(4) C(16) C(15) 113.1(4) yes . .
F(5) C(16) F(6) 105.5(4) yes . .
F(5) C(16) C(15) 111.9(3) yes . .
F(6) C(16) C(15) 114.5(4) yes . .
O(5) C(17) C(18) 103.0(4) yes . .
C(17) C(18) C(19) 103.7(4) yes . .
C(18) C(19) C(20) 103.6(5) yes . .
O(5) C(20) C(19) 105.3(3) yes . .
C(2) C(3) H(3) 120.024 no . .
C(4) C(3) H(3) 120.024 no . .
C(3) C(4) H(4) 119.899 no . .
C(5) C(4) H(4) 119.898 no . .
C(4) C(5) H(5) 119.644 no . .
C(6) C(5) H(5) 119.653 no . .
C(5) C(6) H(6) 120.008 no . .
C(7) C(6) H(6) 120.020 no . .
C(10) C(11) H(11) 120.089 no . .
C(12) C(11) H(11) 120.089 no . .
C(11) C(12) H(12) 120.037 no . .
C(13) C(12) H(12) 120.033 no . .
C(12) C(13) H(13) 119.325 no . .
C(14) C(13) H(13) 119.310 no . .
C(13) C(14) H(14) 120.016 no . .
C(15) C(14) H(14) 120.020 no . .
O(5) C(17) H(17A) 111.166 no . .
O(5) C(17) H(17B) 111.158 no . .
C(18) C(17) H(17A) 111.162 no . .
C(18) C(17) H(17B) 111.158 no . .
H(17A) C(17) H(17B) 109.085 no . .
C(17) C(18) H(18A) 111.024 no . .
C(17) C(18) H(18B) 111.011 no . .
C(19) C(18) H(18A) 111.005 no . .
C(19) C(18) H(18B) 111.009 no . .
H(18A) C(18) H(18B) 109.005 no . .
C(18) C(19) H(19A) 111.032 no . .
C(18) C(19) H(19B) 111.029 no . .
C(20) C(19) H(19A) 111.032 no . .
C(20) C(19) H(19B) 111.031 no . .
H(19A) C(19) H(19B) 109.013 no . .
O(5) C(20) H(20A) 110.690 no . .
O(5) C(20) H(20B) 110.682 no . .
C(19) C(20) H(20A) 110.686 no . .
C(19) C(20) H(20B) 110.679 no . .
H(20A) C(20) H(20B) 108.793 no . .

loop_
_geom_bond_atom_site_label_1
_geom_bond_atom_site_label_2
_geom_bond_distance
_geom_bond_publ_flag
_geom_bond_site_symmetry_2
Ru(1) Ru(1) 2.2706(6) yes 3_676
Ru(1) O(1) 2.069(2) yes .
Ru(1) O(2) 2.073(2) yes 3_676
Ru(1) O(3) 2.064(2) yes .
Ru(1) O(4) 2.066(2) yes 3_676
Ru(1) O(5) 2.319(3) yes .
F(1) C(8) 1.327(5) yes .
F(2) C(8) 1.350(5) yes .
F(3) C(8) 1.344(5) yes .
F(4) C(16) 1.375(6) yes .
F(5) C(16) 1.362(5) yes .
F(6) C(16) 1.335(5) yes .
O(1) C(1) 1.270(4) yes .
O(2) C(1) 1.261(4) yes .
O(3) C(9) 1.264(4) yes .
O(4) C(9) 1.280(4) yes .
O(5) C(17) 1.442(5) yes .
O(5) C(20) 1.429(5) yes .
C(1) C(2) 1.487(5) yes .
C(2) C(3) 1.387(5) yes .
C(2) C(7) 1.409(6) yes .
C(3) C(4) 1.407(6) yes .
C(4) C(5) 1.380(7) yes .
C(5) C(6) 1.369(6) yes .
C(6) C(7) 1.407(6) yes .
C(7) C(8) 1.502(5) yes .
C(9) C(10) 1.492(5) yes .
C(10) C(11) 1.422(5) yes .
C(10) C(15) 1.390(5) yes .
C(11) C(12) 1.397(6) yes .
C(12) C(13) 1.378(6) yes .
C(13) C(14) 1.366(6) yes .
C(14) C(15) 1.417(5) yes .
C(15) C(16) 1.465(5) yes .
C(17) C(18) 1.538(8) yes .
C(18) C(19) 1.430(7) yes .
C(19) C(20) 1.502(8) yes .
C(3) H(3) 0.950 no .
C(4) H(4) 0.950 no .
C(5) H(5) 0.950 no .
C(6) H(6) 0.950 no .
C(11) H(11) 0.950 no .
C(12) H(12) 0.950 no .
C(13) H(13) 0.950 no .
C(14) H(14) 0.950 no .
C(17) H(17A) 0.990 no .
C(17) H(17B) 0.990 no .
C(18) H(18A) 0.990 no .
C(18) H(18B) 0.990 no .
C(19) H(19A) 0.990 no .
C(19) H(19B) 0.990 no .
C(20) H(20A) 0.990 no .
C(20) H(20B) 0.990 no .

loop_
_geom_contact_atom_site_label_1
_geom_contact_atom_site_label_2
_geom_contact_distance
_geom_contact_publ_flag
_geom_contact_site_symmetry_2
F(1) O(2) 2.919(4) no .
F(1) C(1) 3.355(4) no .
F(1) C(2) 3.174(4) no .
F(1) C(6) 3.297(4) no .
F(2) C(6) 2.714(4) no .
F(3) O(1) 3.411(3) no .
F(3) O(2) 2.921(3) no .
F(3) O(4) 3.444(4) no .
F(3) C(1) 2.775(4) no .
F(3) C(2) 2.861(4) no .
F(3) C(6) 3.545(5) no .
F(3) C(9) 3.482(5) no .
F(4) O(4) 2.833(3) no .
F(4) C(9) 3.416(4) no .
F(4) C(10) 3.169(4) no .
F(4) C(14) 3.299(5) no .
F(4) C(17) 3.366(7) no 3_676
F(5) C(14) 2.641(5) no .
F(6) O(1) 3.328(3) no 3_676
F(6) O(4) 2.735(4) no .
F(6) C(3) 3.334(5) no 3_676
F(6) C(9) 2.920(4) no .
F(6) C(10) 2.911(4) no .
F(6) C(14) 3.512(5) no .
O(1) C(3) 2.919(5) no .
O(1) C(7) 3.503(5) no .
O(1) C(9) 3.468(4) no 3_676
O(2) C(3) 3.422(4) no .
O(2) C(7) 3.050(4) no .
O(2) C(8) 3.077(5) no .
O(2) C(9) 3.597(4) no .
O(2) C(9) 3.506(4) no 3_676
O(3) C(1) 3.579(4) no .
O(3) C(1) 3.506(4) no 3_676
O(3) C(11) 2.772(4) no .
O(3) C(15) 3.594(4) no .
O(3) C(20) 3.247(5) no .
O(4) C(1) 3.590(4) no .
O(4) C(1) 3.523(4) no 3_676
O(4) C(11) 3.561(5) no .
O(4) C(15) 2.993(4) no .
O(4) C(16) 2.936(5) no .
O(4) C(17) 3.233(6) no 3_676
C(1) C(8) 2.995(6) no .
C(2) C(5) 2.794(6) no .
C(3) C(6) 2.787(6) no .
C(4) C(7) 2.777(5) no .
C(9) C(16) 3.048(5) no .
C(10) C(13) 2.792(5) no .
C(11) C(14) 2.786(5) no .
C(12) C(15) 2.791(5) no .
F(1) F(4) 2.828(4) no 3_776
F(1) C(17) 3.382(5) no 1_655
F(1) C(18) 3.486(6) no 1_655
F(2) C(19) 3.573(6) no 4_564
F(2) C(20) 3.330(5) no 4_564
F(3) C(18) 3.308(5) no 1_655
F(4) F(1) 2.828(4) no 3_776
F(4) C(18) 3.408(8) no 1_655
F(5) F(5) 2.947(4) no 3_777
F(5) F(6) 3.029(4) no 3_777
F(5) C(16) 3.505(5) no 3_777
F(6) F(5) 3.029(4) no 3_777
F(6) C(6) 3.542(5) no 1_556
O(1) C(12) 3.230(5) no 4_464
O(1) C(13) 3.160(5) no 4_464
O(2) C(4) 3.299(5) no 3_675
O(2) C(5) 3.389(4) no 3_675
O(3) C(5) 3.445(5) no 1_556
C(2) C(4) 3.513(5) no 3_675
C(4) O(2) 3.299(5) no 3_675
C(4) C(2) 3.513(5) no 3_675
C(5) O(2) 3.389(4) no 3_675
C(5) O(3) 3.445(5) no 1_554
C(6) F(6) 3.542(5) no 1_554
C(12) O(1) 3.230(5) no 4_565
C(13) O(1) 3.160(5) no 4_565
C(16) F(5) 3.505(5) no 3_777
C(17) F(1) 3.382(5) no 1_455
C(18) F(1) 3.486(6) no 1_455
C(18) F(3) 3.308(5) no 1_455
C(18) F(4) 3.408(8) no 1_455
C(19) F(2) 3.573(6) no 4_465
C(20) F(2) 3.330(5) no 4_465
Ru(1) H(17A) 3.5131 no .
Ru(1) H(17B) 3.3140 no .
Ru(1) H(20A) 3.3250 no .
F(1) H(6) 3.3881 no .
F(1) H(17B) 2.9285 no 3_676
F(2) H(6) 2.3931 no .
F(4) H(14) 3.3777 no .
F(4) H(17A) 2.5062 no 3_676
F(4) H(17B) 3.4322 no 3_676
F(5) H(14) 2.2958 no .
F(6) H(3) 2.4255 no 3_676
O(1) H(3) 2.7424 no .
O(2) H(3) 3.5897 no .
O(2) H(17B) 3.1654 no 3_676
O(2) H(20A) 3.5591 no 3_676
O(3) H(11) 2.4964 no .
O(3) H(20A) 2.7120 no .
O(3) H(20B) 3.5320 no .
O(4) H(17A) 3.0230 no 3_676
O(4) H(17B) 3.0660 no 3_676
O(5) H(18A) 3.1644 no .
O(5) H(18B) 2.7639 no .
O(5) H(19A) 3.1538 no .
O(5) H(19B) 2.7725 no .
C(1) H(3) 2.6022 no .
C(2) H(4) 3.2745 no .
C(2) H(6) 3.2947 no .
C(3) H(5) 3.2722 no .
C(4) H(6) 3.2450 no .
C(5) H(3) 3.2706 no .
C(6) H(4) 3.2429 no .
C(7) H(3) 3.2725 no .
C(7) H(5) 3.2613 no .
C(8) H(6) 2.6565 no .
C(9) H(11) 2.5984 no .
C(10) H(12) 3.2993 no .
C(10) H(14) 3.2854 no .
C(11) H(13) 3.2571 no .
C(12) H(14) 3.2465 no .
C(13) H(11) 3.2591 no .
C(14) H(12) 3.2449 no .
C(15) H(11) 3.2816 no .
C(15) H(13) 3.2668 no .
C(16) H(14) 2.6070 no .
C(17) H(19A) 3.2018 no .
C(17) H(19B) 2.7019 no .
C(17) H(20A) 3.0769 no .
C(17) H(20B) 2.9484 no .
C(18) H(20A) 3.1325 no .
C(18) H(20B) 2.7455 no .
C(19) H(17A) 3.1643 no .
C(19) H(17B) 2.7684 no .
C(20) H(17A) 3.0891 no .
C(20) H(17B) 2.9334 no .
C(20) H(18A) 3.1692 no .
C(20) H(18B) 2.6760 no .
H(3) H(4) 2.3559 no .
H(4) H(5) 2.3232 no .
H(5) H(6) 2.3143 no .
H(11) H(12) 2.3490 no .
H(11) H(20A) 3.4536 no .
H(12) H(13) 2.3184 no .
H(13) H(14) 2.3061 no .
H(17A) H(18A) 2.6016 no .
H(17A) H(18B) 2.3051 no .
H(17A) H(20B) 3.4731 no .
H(17B) H(18A) 2.3063 no .
H(17B) H(18B) 2.8796 no .
H(17B) H(19B) 2.7857 no .
H(17B) H(20A) 3.4395 no .
H(18A) H(19A) 2.4697 no .
H(18A) H(19B) 2.2223 no .
H(18B) H(19A) 2.2222 no .
H(18B) H(19B) 2.8081 no .
H(18B) H(20B) 2.7655 no .
H(19A) H(20A) 2.5684 no .
H(19A) H(20B) 2.2585 no .
H(19B) H(20A) 2.2612 no .
H(19B) H(20B) 2.8438 no .
Ru(1) H(13) 3.5653 no 4_464
F(1) H(4) 3.2485 no 3_675
F(1) H(17A) 2.6425 no 1_655
F(1) H(18A) 3.4357 no 1_655
F(1) H(18B) 3.1530 no 1_655
F(2) H(17A) 3.4991 no 1_655
F(2) H(18B) 2.8191 no 1_655
F(2) H(19A) 3.0402 no 4_564
F(2) H(20A) 3.0634 no 4_564
F(2) H(20B) 2.9891 no 4_564
F(3) H(13) 3.0742 no 4_464
F(3) H(18A) 2.9608 no 1_655
F(3) H(18B) 2.8068 no 1_655
F(3) H(19A) 3.4441 no 4_564
F(4) H(4) 3.5436 no 1_656
F(4) H(17B) 2.9907 no 1_655
F(4) H(18A) 2.7147 no 1_655
F(4) H(19B) 3.0308 no 1_655
F(5) H(3) 3.1603 no 1_656
F(6) H(6) 3.2117 no 1_556
O(1) H(12) 2.6497 no 4_464
O(1) H(13) 2.4936 no 4_464
O(2) H(4) 2.9533 no 3_675
O(2) H(5) 3.1095 no 3_675
O(3) H(5) 2.5751 no 1_556
O(3) H(13) 2.9396 no 4_464
O(4) H(18A) 3.1191 no 1_655
O(5) H(12) 3.4596 no 4_464
O(5) H(13) 3.5060 no 4_464
C(1) H(12) 3.4705 no 4_464
C(1) H(13) 3.1221 no 4_464
C(2) H(12) 3.4298 no 4_464
C(2) H(13) 3.4776 no 4_464
C(3) H(12) 3.2392 no 4_464
C(4) H(19B) 3.3496 no 1_554
C(4) H(20A) 3.3924 no 1_554
C(5) H(20A) 3.1244 no 1_554
C(6) H(19A) 3.0686 no 4_564
C(6) H(20B) 3.3058 no 4_564
C(7) H(19A) 3.1680 no 4_564
C(8) H(17A) 3.5345 no 1_655
C(8) H(18B) 3.1578 no 1_655
C(8) H(19A) 3.3878 no 4_564
C(9) H(5) 3.0536 no 1_556
C(9) H(18A) 3.3874 no 1_655
C(10) H(5) 3.1964 no 1_556
C(10) H(6) 3.2454 no 1_556
C(10) H(18A) 3.0050 no 1_655
C(11) H(5) 3.4550 no 1_556
C(11) H(14) 3.3640 no 4_464
C(12) H(20B) 3.1348 no 4_565
C(13) H(11) 3.3447 no 4_565
C(13) H(19A) 3.4287 no 1_655
C(13) H(20B) 2.9231 no 4_565
C(14) H(6) 3.3803 no 1_556
C(14) H(11) 3.2087 no 4_565
C(14) H(18A) 3.5674 no 1_655
C(14) H(19A) 3.4131 no 1_655
C(14) H(19B) 3.0557 no 1_655
C(14) H(20B) 3.4135 no 4_565
C(15) H(6) 3.0622 no 1_556
C(15) H(18A) 2.9816 no 1_655
C(15) H(19B) 3.2768 no 1_655
C(16) H(6) 3.4842 no 1_556
C(16) H(18A) 3.3640 no 1_655
C(16) H(19B) 3.5245 no 1_655
C(17) H(17B) 3.2235 no 3_576
C(19) H(4) 3.3719 no 1_556
C(20) H(4) 3.4816 no 1_556
C(20) H(5) 3.3479 no 1_556
C(20) H(6) 3.4861 no 4_465
C(20) H(13) 3.5289 no 4_464
H(3) F(5) 3.1603 no 1_454
H(3) H(12) 3.0193 no 4_464
H(4) F(1) 3.2485 no 3_675
H(4) F(4) 3.5436 no 1_454
H(4) O(2) 2.9533 no 3_675
H(4) C(19) 3.3719 no 1_554
H(4) C(20) 3.4816 no 1_554
H(4) H(19B) 2.5604 no 1_554
H(4) H(20A) 2.9533 no 1_554
H(5) O(2) 3.1095 no 3_675
H(5) O(3) 2.5751 no 1_554
H(5) C(9) 3.0536 no 1_554
H(5) C(10) 3.1964 no 1_554
H(5) C(11) 3.4550 no 1_554
H(5) C(20) 3.3479 no 1_554
H(5) H(11) 3.4648 no 1_554
H(5) H(20A) 2.4050 no 1_554
H(6) F(6) 3.2117 no 1_554
H(6) C(10) 3.2454 no 1_554
H(6) C(14) 3.3803 no 1_554
H(6) C(15) 3.0622 no 1_554
H(6) C(16) 3.4842 no 1_554
H(6) C(20) 3.4861 no 4_564
H(6) H(19A) 3.0743 no 4_564
H(6) H(20B) 2.6652 no 4_564
H(11) C(13) 3.3447 no 4_464
H(11) C(14) 3.2087 no 4_464
H(11) H(5) 3.4648 no 1_556
H(11) H(13) 2.8301 no 4_464
H(11) H(14) 2.5574 no 4_464
H(12) O(1) 2.6497 no 4_565
H(12) O(5) 3.4596 no 4_565
H(12) C(1) 3.4705 no 4_565
H(12) C(2) 3.4298 no 4_565
H(12) C(3) 3.2392 no 4_565
H(12) H(3) 3.0193 no 4_565
H(12) H(14) 3.4770 no 4_464
H(12) H(20B) 3.3350 no 4_565
H(13) Ru(1) 3.5653 no 4_565
H(13) F(3) 3.0742 no 4_565
H(13) O(1) 2.4936 no 4_565
H(13) O(3) 2.9396 no 4_565
H(13) O(5) 3.5060 no 4_565
H(13) C(1) 3.1221 no 4_565
H(13) C(2) 3.4776 no 4_565
H(13) C(20) 3.5289 no 4_565
H(13) H(11) 2.8301 no 4_565
H(13) H(20B) 2.9996 no 4_565
H(14) C(11) 3.3640 no 4_565
H(14) H(11) 2.5574 no 4_565
H(14) H(12) 3.4770 no 4_565
H(14) H(19B) 2.9929 no 1_655
H(17A) F(1) 2.6425 no 1_455
H(17A) F(2) 3.4991 no 1_455
H(17A) C(8) 3.5345 no 1_455
H(17A) H(17B) 2.9805 no 3_576
H(17B) F(4) 2.9907 no 1_455
H(17B) C(17) 3.2235 no 3_576
H(17B) H(17A) 2.9805 no 3_576
H(17B) H(17B) 2.7318 no 3_576
H(17B) H(18A) 3.3559 no 3_576
H(18A) F(1) 3.4357 no 1_455
H(18A) F(3) 2.9608 no 1_455
H(18A) F(4) 2.7147 no 1_455
H(18A) O(4) 3.1191 no 1_455
H(18A) C(9) 3.3874 no 1_455
H(18A) C(10) 3.0050 no 1_455
H(18A) C(14) 3.5674 no 1_455
H(18A) C(15) 2.9816 no 1_455
H(18A) C(16) 3.3640 no 1_455
H(18A) H(17B) 3.3559 no 3_576
H(18B) F(1) 3.1530 no 1_455
H(18B) F(2) 2.8191 no 1_455
H(18B) F(3) 2.8068 no 1_455
H(18B) C(8) 3.1578 no 1_455
H(19A) F(2) 3.0402 no 4_465
H(19A) F(3) 3.4441 no 4_465
H(19A) C(6) 3.0686 no 4_465
H(19A) C(7) 3.1680 no 4_465
H(19A) C(8) 3.3878 no 4_465
H(19A) C(13) 3.4287 no 1_455
H(19A) C(14) 3.4131 no 1_455
H(19A) H(6) 3.0743 no 4_465
H(19B) F(4) 3.0308 no 1_455
H(19B) C(4) 3.3496 no 1_556
H(19B) C(14) 3.0557 no 1_455
H(19B) C(15) 3.2768 no 1_455
H(19B) C(16) 3.5245 no 1_455
H(19B) H(4) 2.5604 no 1_556
H(19B) H(14) 2.9929 no 1_455
H(20A) F(2) 3.0634 no 4_465
H(20A) C(4) 3.3924 no 1_556
H(20A) C(5) 3.1244 no 1_556
H(20A) H(4) 2.9533 no 1_556
H(20A) H(5) 2.4050 no 1_556
H(20B) F(2) 2.9891 no 4_465
H(20B) C(6) 3.3058 no 4_465
H(20B) C(12) 3.1348 no 4_464
H(20B) C(13) 2.9231 no 4_464
H(20B) C(14) 3.4135 no 4_464
H(20B) H(6) 2.6652 no 4_465
H(20B) H(12) 3.3350 no 4_464
H(20B) H(13) 2.9996 no 4_464
